data_7024888
loop_
_publ_author_name
'Shlykov, Sergey A.'
'Giricheva, Nina I.'
'Titov, Anton V.'
'Szwak, Ma\/lgorzata'
'Lentz, Dieter'
'Girichev, Georgiy V.'

_publ_section_title
;
 The structures of tellurium(IV) halides in the gas phase and as solvated
 molecules.
;
_journal_issue 13
_journal_name_full 'Dalton transactions (Cambridge, England : 2003)'
_journal_page_first 3245
_journal_page_last 3255
_journal_paper_doi 10.1039/b922474b
_journal_volume 39
_journal_year 2010
_chemical_formula_sum 'C4 H6 Cl4 N2 Te'
_chemical_formula_weight 351.51
_chemical_name_common
;
Tellurium Tetrachloride Acetonitrile Solvate
;
_chemical_name_systematic
;
Tellurium Tetrachloride Acetonitrile Solvate
;
_space_group_IT_number 2
_symmetry_cell_setting triclinic
_symmetry_space_group_name_Hall '-P 1'
_symmetry_space_group_name_H-M 'P -1'
_atom_sites_solution_hydrogens geom
_atom_sites_solution_primary direct
_atom_sites_solution_secondary difmap
_audit_creation_method SHELXL-97
_cell_angle_alpha 88.750(4)
_cell_angle_beta 88.661(4)
_cell_angle_gamma 84.977(4)
_cell_formula_units_Z 2
_cell_length_a 5.9326(11)
_cell_length_b 7.4523(14)
_cell_length_c 12.619(2)
_cell_measurement_reflns_used 970
_cell_measurement_temperature 123(2)
_cell_measurement_theta_max 30.5
_cell_measurement_theta_min 4.2
_cell_volume 555.50(17)
_computing_cell_refinement 'SAINT (Bruker-AXS)'
_computing_data_collection 'SMART (Bruker-AXS)'
_computing_data_reduction 'SAINT (Bruker-AXS)'
_computing_molecular_graphics 'Ortep3 ( Farrugia, 1997)'
_computing_structure_refinement 'SHELXL-97 (Sheldrick, 1997)'
_computing_structure_solution 'SHELXS-97 (Sheldrick, 1990)'
_diffrn_ambient_temperature 123(2)
_diffrn_measured_fraction_theta_full 0.964
_diffrn_measured_fraction_theta_max 0.964
_diffrn_measurement_device_type 'SMART CCD (Bruker-AXS)'
_diffrn_measurement_method 'omega scan'
_diffrn_radiation_monochromator graphite
_diffrn_radiation_source 'sealed tube'
_diffrn_radiation_type MoK\a
_diffrn_radiation_wavelength 0.71073
_diffrn_reflns_av_R_equivalents 0.0152
_diffrn_reflns_av_sigmaI/netI 0.0226
_diffrn_reflns_limit_h_max 6
_diffrn_reflns_limit_h_min -8
_diffrn_reflns_limit_k_max 10
_diffrn_reflns_limit_k_min -10
_diffrn_reflns_limit_l_max 17
_diffrn_reflns_limit_l_min -17
_diffrn_reflns_number 6407
_diffrn_reflns_theta_full 30.57
_diffrn_reflns_theta_max 30.57
_diffrn_reflns_theta_min 1.61
_exptl_absorpt_coefficient_mu 3.586
_exptl_absorpt_correction_T_max 1.000
_exptl_absorpt_correction_T_min 0.692
_exptl_absorpt_correction_type multi-scan
_exptl_absorpt_process_details 'SADABS 2.10 (Bruker-AXS)'
_exptl_crystal_colour colorless
_exptl_crystal_density_diffrn 2.102
_exptl_crystal_density_method 'not measured'
_exptl_crystal_description prism
_exptl_crystal_F_000 328
_exptl_crystal_size_max 0.38
_exptl_crystal_size_mid 0.25
_exptl_crystal_size_min 0.24
_refine_diff_density_max 1.234
_refine_diff_density_min -0.530
_refine_diff_density_rms 0.097
_refine_ls_extinction_method none
_refine_ls_goodness_of_fit_ref 1.041
_refine_ls_hydrogen_treatment constr
_refine_ls_matrix_type full
_refine_ls_number_parameters 102
_refine_ls_number_reflns 3295
_refine_ls_number_restraints 0
_refine_ls_restrained_S_all 1.041
_refine_ls_R_factor_all 0.0218
_refine_ls_R_factor_gt 0.0195
_refine_ls_shift/su_max 0.002
_refine_ls_shift/su_mean 0.000
_refine_ls_structure_factor_coef Fsqd
_refine_ls_weighting_details 'calc w=1/[\s^2^(Fo^2^)+(0.0278P)^2^+0.2150P] where P=(Fo^2^+2Fc^2^)/3'
_refine_ls_weighting_scheme calc
_refine_ls_wR_factor_gt 0.0497
_refine_ls_wR_factor_ref 0.0508
_reflns_number_gt 3076
_reflns_number_total 3295
_reflns_threshold_expression >2sigma(I)
_cod_data_source_file b922474b.txt
_cod_data_source_block tecl4ac
_cod_original_cell_volume 555.50(18)
_cod_original_sg_symbol_H-M P-1
_cod_database_code 7024888

loop_
_symmetry_equiv_pos_as_xyz
'x, y, z'
'-x, -y, -z'

loop_
_atom_site_label
_atom_site_type_symbol
_atom_site_fract_x
_atom_site_fract_y
_atom_site_fract_z
_atom_site_U_iso_or_equiv
_atom_site_adp_type
_atom_site_occupancy
_atom_site_symmetry_multiplicity
_atom_site_calc_flag
_atom_site_refinement_flags
Te1 Te 0.07529(2) 0.247147(15) 0.749817(9) 0.01751(4) Uani 1 1 d .
Cl1 Cl -0.14807(10) 0.01602(7) 0.67320(4) 0.02856(11) Uani 1 1 d .
Cl2 Cl 0.27119(10) 0.48896(7) 0.82870(5) 0.03083(11) Uani 1 1 d .
Cl3 Cl -0.15641(9) 0.24799(7) 0.90006(4) 0.02556(10) Uani 1 1 d .
Cl4 Cl -0.14974(9) 0.46827(7) 0.66037(4) 0.02811(11) Uani 1 1 d .
N1L N 0.3327(3) -0.0144(3) 0.86139(16) 0.0294(4) Uani 1 1 d .
N2L N 0.3228(4) 0.2651(3) 0.56432(17) 0.0341(4) Uani 1 1 d .
C1L C 0.4888(4) -0.1099(3) 0.88019(16) 0.0227(4) Uani 1 1 d .
C2L C 0.6869(4) -0.2322(3) 0.90467(18) 0.0275(4) Uani 1 1 d .
H2A H 0.6531 -0.3076 0.9666 0.041 Uiso 1 1 calc R
H2B H 0.8142 -0.1622 0.9201 0.041 Uiso 1 1 calc R
H2C H 0.7268 -0.3090 0.8438 0.041 Uiso 1 1 calc R
C3L C 0.4646(4) 0.2510(3) 0.50210(17) 0.0247(4) Uani 1 1 d .
C4L C 0.6445(4) 0.2341(3) 0.42238(19) 0.0321(5) Uani 1 1 d .
H4A H 0.5953 0.1676 0.3622 0.048 Uiso 1 1 calc R
H4B H 0.7792 0.1690 0.4529 0.048 Uiso 1 1 calc R
H4C H 0.6807 0.3543 0.3982 0.048 Uiso 1 1 calc R

loop_
_atom_site_aniso_label
_atom_site_aniso_U_11
_atom_site_aniso_U_22
_atom_site_aniso_U_33
_atom_site_aniso_U_23
_atom_site_aniso_U_13
_atom_site_aniso_U_12
Te1 0.01666(7) 0.01843(6) 0.01707(7) 0.00178(4) -0.00013(4) -0.00008(4)
Cl1 0.0317(3) 0.0265(2) 0.0284(3) -0.00367(19) -0.0027(2) -0.00593(19)
Cl2 0.0333(3) 0.0302(2) 0.0309(3) 0.0024(2) -0.0059(2) -0.0128(2)
Cl3 0.0238(2) 0.0301(2) 0.0226(2) -0.00108(18) 0.00593(18) -0.00299(18)
Cl4 0.0282(2) 0.0256(2) 0.0294(3) 0.00416(19) -0.00689(19) 0.00470(18)
N1L 0.0300(10) 0.0284(9) 0.0289(10) 0.0026(7) 0.0013(8) 0.0013(7)
N2L 0.0314(10) 0.0417(11) 0.0277(10) 0.0045(8) 0.0028(8) 0.0023(8)
C1L 0.0294(10) 0.0208(8) 0.0181(9) 0.0003(7) -0.0002(7) -0.0041(7)
C2L 0.0303(11) 0.0239(9) 0.0278(11) 0.0007(8) -0.0046(8) 0.0019(8)
C3L 0.0284(10) 0.0236(9) 0.0217(10) 0.0032(7) -0.0022(8) 0.0003(7)
C4L 0.0347(12) 0.0330(11) 0.0272(12) 0.0006(9) 0.0099(9) 0.0020(9)

loop_
_atom_type_symbol
_atom_type_description
_atom_type_scat_dispersion_real
_atom_type_scat_dispersion_imag
_atom_type_scat_source
C C 0.0033 0.0016 'International Tables Vol C Tables 4.2.6.8 and 6.1.1.4'
H H 0.0000 0.0000 'International Tables Vol C Tables 4.2.6.8 and 6.1.1.4'
N N 0.0061 0.0033 'International Tables Vol C Tables 4.2.6.8 and 6.1.1.4'
Cl Cl 0.1484 0.1585 'International Tables Vol C Tables 4.2.6.8 and 6.1.1.4'
Te Te -0.5308 1.6751 'International Tables Vol C Tables 4.2.6.8 and 6.1.1.4'

loop_
_geom_angle_atom_site_label_1
_geom_angle_atom_site_label_2
_geom_angle_atom_site_label_3
_geom_angle
Cl3 Te1 Cl4 94.79(2)
Cl3 Te1 Cl2 88.21(2)
Cl4 Te1 Cl2 88.18(2)
Cl3 Te1 Cl1 89.15(2)
Cl4 Te1 Cl1 88.96(2)
Cl2 Te1 Cl1 175.936(19)
Cl3 Te1 N2L 175.30(5)
Cl4 Te1 N2L 80.53(5)
Cl2 Te1 N2L 92.17(5)
Cl1 Te1 N2L 90.21(5)
Cl3 Te1 N1L 83.37(5)
Cl4 Te1 N1L 178.16(4)
Cl2 Te1 N1L 91.74(5)
Cl1 Te1 N1L 91.02(5)
N2L Te1 N1L 101.30(6)
C1L N1L Te1 156.64(18)
C3L N2L Te1 163.35(19)
N1L C1L C2L 179.7(3)
N2L C3L C4L 179.6(3)

loop_
_geom_bond_atom_site_label_1
_geom_bond_atom_site_label_2
_geom_bond_distance
Te1 Cl3 2.3154(6)
Te1 Cl4 2.3186(6)
Te1 Cl2 2.4674(6)
Te1 Cl1 2.4879(6)
Te1 N2L 2.741(2)
Te1 N1L 2.752(2)
N1L C1L 1.144(3)
N2L C3L 1.137(3)
C1L C2L 1.458(3)
C3L C4L 1.449(3)

loop_
_geom_torsion_atom_site_label_1
_geom_torsion_atom_site_label_2
_geom_torsion_atom_site_label_3
_geom_torsion_atom_site_label_4
_geom_torsion
Cl3 Te1 N1L C1L -167.5(4)
Cl4 Te1 N1L C1L -167.3(11)
Cl2 Te1 N1L C1L -79.5(4)
Cl1 Te1 N1L C1L 103.5(4)
N2L Te1 N1L C1L 13.0(4)
Cl3 Te1 N2L C3L 170.3(4)
Cl4 Te1 N2L C3L 163.6(7)
Cl2 Te1 N2L C3L 75.8(7)
Cl1 Te1 N2L C3L -107.5(7)
N1L Te1 N2L C3L -16.4(7)
Te1 N1L C1L C2L -175(100)
Te1 N2L C3L C4L -162(100)
